data_7230072
loop_
_publ_author_name
'Sarkar, Nandita'
'Drew, Michael G. B.'
'Harms, Klaus'
'Bauz\'a, Antonio'
'Frontera, Antonio'
'Chattopadhyay, Shouvik'

_publ_section_title
;
 Methylene spacer regulated variation in conformation of tetradentate N2O2
 donor Schiff bases trapped in manganese(iii) complexes
;
_journal_issue 8
_journal_name_full CrystEngComm
_journal_page_first 1077
_journal_paper_doi 10.1039/C7CE02019H
_journal_volume 20
_journal_year 2018
_chemical_formula_moiety 'C31 H24 Mn N3 O3 S2'
_chemical_formula_sum 'C31 H24 Mn N3 O3 S2'
_chemical_formula_weight 605.59
_chemical_name_common S120
_space_group_crystal_system monoclinic
_space_group_IT_number 14
_space_group_name_Hall '-P 2yn'
_space_group_name_H-M_alt 'P 1 21/n 1'
_symmetry_space_group_name_Hall '-P 2yn'
_symmetry_space_group_name_H-M 'P 1 21/n 1'
_atom_sites_solution_hydrogens mixed
_atom_sites_solution_primary direct
_atom_sites_solution_secondary difmap
_audit_creation_method SHELXL-2016/6
_audit_update_record
;
2017-06-22 deposited with the CCDC.
2018-01-05 downloaded from the CCDC.
;
_cell_angle_alpha 90
_cell_angle_beta 91.781(4)
_cell_angle_gamma 90
_cell_formula_units_Z 4
_cell_length_a 13.3075(15)
_cell_length_b 10.9780(11)
_cell_length_c 18.002(2)
_cell_measurement_reflns_used 9787
_cell_measurement_temperature 120(2)
_cell_measurement_theta_max 25.3335
_cell_measurement_theta_min 2.2637
_cell_volume 2628.6(5)
_computing_cell_refinement 'SAINT V8.35A (Bruker AXS Inc., 2015)'
_computing_data_collection 'APEX3 (Bruker AXS Inc., 2015)'
_computing_data_reduction 'SAINT V8.35A (Bruker AXS Inc., 2015)'
_computing_molecular_graphics 'DIAMOND (Crystal Impact)'
_computing_structure_refinement 'SHELXL-2016/6 (Sheldrick, 2016)'
_computing_structure_solution 'XT V2014/1 (Bruker AXS Inc., 2014)'
_diffrn_ambient_temperature 120(2)
_diffrn_detector_area_resol_mean 7.9
_diffrn_measured_fraction_theta_full 1.000
_diffrn_measured_fraction_theta_max 0.994
_diffrn_measurement_device_type 'Bruker D8 QUEST area detector'
_diffrn_measurement_method '\w and \f scans'
_diffrn_radiation_type MoK\a
_diffrn_radiation_wavelength 0.71073
_diffrn_reflns_av_R_equivalents 0.0701
_diffrn_reflns_av_unetI/netI 0.0291
_diffrn_reflns_Laue_measured_fraction_full 1.000
_diffrn_reflns_Laue_measured_fraction_max 0.994
_diffrn_reflns_limit_h_max 16
_diffrn_reflns_limit_h_min -16
_diffrn_reflns_limit_k_max 13
_diffrn_reflns_limit_k_min -13
_diffrn_reflns_limit_l_max 21
_diffrn_reflns_limit_l_min -21
_diffrn_reflns_number 68640
_diffrn_reflns_point_group_measured_fraction_full 1.000
_diffrn_reflns_point_group_measured_fraction_max 0.994
_diffrn_reflns_theta_full 25.242
_diffrn_reflns_theta_max 25.383
_diffrn_reflns_theta_min 2.173
_diffrn_source 'microfocus sealed X-ray tube'
_exptl_absorpt_coefficient_mu 0.702
_exptl_absorpt_correction_T_max 0.3762
_exptl_absorpt_correction_T_min 0.3137
_exptl_absorpt_correction_type multi-scan
_exptl_absorpt_process_details 'SADABS 2014/5'
_exptl_crystal_colour green
_exptl_crystal_density_diffrn 1.530
_exptl_crystal_density_method 'not measured'
_exptl_crystal_description nugget
_exptl_crystal_F_000 1248
_exptl_crystal_size_max 0.48
_exptl_crystal_size_mid 0.31
_exptl_crystal_size_min 0.28
_refine_diff_density_max 0.779
_refine_diff_density_min -0.924
_refine_diff_density_rms 0.072
_refine_ls_extinction_method none
_refine_ls_goodness_of_fit_ref 1.060
_refine_ls_hydrogen_treatment constr
_refine_ls_matrix_type full
_refine_ls_number_parameters 371
_refine_ls_number_reflns 4806
_refine_ls_number_restraints 0
_refine_ls_restrained_S_all 1.060
_refine_ls_R_factor_all 0.0439
_refine_ls_R_factor_gt 0.0383
_refine_ls_shift/su_max 0.001
_refine_ls_shift/su_mean 0.000
_refine_ls_structure_factor_coef Fsqd
_refine_ls_weighting_details 'w=1/[\s^2^(Fo^2^)+(0.0539P)^2^+3.0602P] where P=(Fo^2^+2Fc^2^)/3'
_refine_ls_weighting_scheme calc
_refine_ls_wR_factor_gt 0.1002
_refine_ls_wR_factor_ref 0.1050
_reflns_Friedel_coverage 0.000
_reflns_number_gt 4312
_reflns_number_total 4806
_reflns_threshold_expression 'I > 2\s(I)'
_cod_data_source_file c7ce02019h2.cif
_cod_data_source_block 7
_cod_depositor_comments 'Adding full bibliography for 7230068--7230074.cif.'
_cod_original_cell_volume 2628.7(5)
_cod_database_code 7230072
_shelx_shelxl_version_number 2016/6
_shelx_space_group_comment
; 
The symmetry employed for this shelxl refinement is uniquely defined 
by the following loop, which should always be used as a source of 
symmetry information in preference to the above space-group names. 
They are only intended as comments. 
;
_shelx_estimated_absorpt_t_min 0.729
_shelx_estimated_absorpt_t_max 0.828

loop_
_space_group_symop_operation_xyz
'x, y, z'
'-x+1/2, y+1/2, -z+1/2'
'-x, -y, -z'
'x-1/2, -y-1/2, z-1/2'

loop_
_atom_site_label
_atom_site_type_symbol
_atom_site_fract_x
_atom_site_fract_y
_atom_site_fract_z
_atom_site_U_iso_or_equiv
_atom_site_adp_type
_atom_site_occupancy
_atom_site_site_symmetry_order
_atom_site_calc_flag
_atom_site_refinement_flags_posn
_atom_site_refinement_flags_adp
_atom_site_refinement_flags_occupancy
_atom_site_disorder_assembly
_atom_site_disorder_group
Mn1 Mn 0.55068(2) 0.65684(3) 0.32964(2) 0.01594(12) Uani 1 1 d . . . . .
N1 N 0.52872(15) 0.45509(17) 0.31620(11) 0.0225(4) Uani 1 1 d . . . . .
C1 C 0.49246(18) 0.64623(19) 0.17359(12) 0.0179(5) Uani 1 1 d . . . . .
C2 C 0.52420(18) 0.6376(2) 0.09876(13) 0.0216(5) Uani 1 1 d . . . . .
H2 H 0.593620 0.644958 0.088780 0.026 Uiso 1 1 calc R U . . .
C3 C 0.45722(19) 0.6191(2) 0.04180(13) 0.0228(5) Uani 1 1 d . . . . .
H3 H 0.480707 0.616873 -0.007478 0.027 Uiso 1 1 calc R U . . .
C4 C 0.35287(18) 0.60292(19) 0.05326(12) 0.0206(5) Uani 1 1 d . . . . .
C5 C 0.2843(2) 0.5821(2) -0.00678(13) 0.0255(5) Uani 1 1 d . . . . .
H5 H 0.308297 0.579074 -0.055893 0.031 Uiso 1 1 calc R U . . .
C6 C 0.1842(2) 0.5661(2) 0.00426(14) 0.0282(5) Uani 1 1 d . . . . .
H6 H 0.138878 0.552400 -0.036706 0.034 Uiso 1 1 calc R U . . .
C7 C 0.14907(19) 0.5703(2) 0.07661(14) 0.0271(5) Uani 1 1 d . . . . .
H7 H 0.079652 0.557597 0.084699 0.033 Uiso 1 1 calc R U . . .
C8 C 0.21374(18) 0.5926(2) 0.13638(13) 0.0232(5) Uani 1 1 d . . . . .
H8 H 0.187993 0.596013 0.184964 0.028 Uiso 1 1 calc R U . . .
C9 C 0.31777(17) 0.61033(19) 0.12659(12) 0.0195(5) Uani 1 1 d . . . . .
C10 C 0.38907(17) 0.63636(19) 0.18732(12) 0.0181(5) Uani 1 1 d . . . . .
C11 C 0.35129(17) 0.66356(18) 0.25828(12) 0.0170(4) Uani 1 1 d . . . . .
H11 H 0.280293 0.668031 0.261712 0.020 Uiso 1 1 calc R U . . .
O11 O 0.68975(11) 0.63441(14) 0.35180(8) 0.0193(3) Uani 1 1 d . . . . .
C13 C 0.35704(16) 0.70573(19) 0.38755(12) 0.0165(4) Uani 1 1 d . . . . .
C14 C 0.25717(17) 0.7396(2) 0.39409(13) 0.0211(5) Uani 1 1 d . . . . .
H14 H 0.216988 0.757999 0.350999 0.025 Uiso 1 1 calc R U . . .
C15 C 0.21671(17) 0.7464(2) 0.46364(13) 0.0241(5) Uani 1 1 d . . . . .
H15 H 0.148142 0.768317 0.468414 0.029 Uiso 1 1 calc R U . . .
C16 C 0.27603(18) 0.7214(2) 0.52672(13) 0.0236(5) Uani 1 1 d . . . . .
H16 H 0.247045 0.723936 0.574255 0.028 Uiso 1 1 calc R U . . .
C17 C 0.37637(17) 0.6929(2) 0.52113(13) 0.0212(5) Uani 1 1 d . . . . .
H17 H 0.416793 0.677992 0.564610 0.025 Uiso 1 1 calc R U . . .
C18 C 0.41807(16) 0.68616(19) 0.45119(12) 0.0168(4) Uani 1 1 d . . . . .
N19 N 0.52027(14) 0.65832(15) 0.43665(10) 0.0155(4) Uani 1 1 d . . . . .
C20 C 0.58548(17) 0.63688(19) 0.49108(12) 0.0167(4) Uani 1 1 d . . . . .
H20 H 0.559980 0.635322 0.539782 0.020 Uiso 1 1 calc R U . . .
C21 C 0.68977(16) 0.61581(19) 0.48515(12) 0.0170(4) Uani 1 1 d . . . . .
C22 C 0.73731(17) 0.62214(19) 0.41624(12) 0.0176(4) Uani 1 1 d . . . . .
C23 C 0.84405(17) 0.6176(2) 0.41536(12) 0.0200(5) Uani 1 1 d . . . . .
H23 H 0.876727 0.625158 0.369413 0.024 Uiso 1 1 calc R U . . .
N23 N 0.40446(13) 0.68306(16) 0.31936(10) 0.0162(4) Uani 1 1 d . . . . .
C24 C 0.90004(17) 0.6026(2) 0.47896(13) 0.0205(5) Uani 1 1 d . . . . .
H24 H 0.971231 0.601400 0.476427 0.025 Uiso 1 1 calc R U . . .
C25 C 0.85552(17) 0.58856(19) 0.54949(12) 0.0186(5) Uani 1 1 d . . . . .
C26 C 0.91494(17) 0.5701(2) 0.61507(13) 0.0211(5) Uani 1 1 d . . . . .
H26 H 0.985894 0.563995 0.611979 0.025 Uiso 1 1 calc R U . . .
C27 C 0.87185(18) 0.5610(2) 0.68288(13) 0.0219(5) Uani 1 1 d . . . . .
H27 H 0.912230 0.546976 0.726491 0.026 Uiso 1 1 calc R U . . .
C28 C 0.76792(18) 0.5725(2) 0.68704(13) 0.0209(5) Uani 1 1 d . . . . .
H28 H 0.737747 0.568877 0.734129 0.025 Uiso 1 1 calc R U . . .
C29 C 0.70832(17) 0.5889(2) 0.62409(12) 0.0193(5) Uani 1 1 d . . . . .
H29 H 0.637524 0.594920 0.628421 0.023 Uiso 1 1 calc R U . . .
C30 C 0.75013(17) 0.59710(19) 0.55312(12) 0.0178(5) Uani 1 1 d . . . . .
O31 O 0.56230(12) 0.66868(14) 0.22468(8) 0.0200(3) Uani 1 1 d . . . . .
O41 O 0.57895(12) 0.86136(14) 0.33486(9) 0.0223(4) Uani 1 1 d . . . . .
C2' C 0.50692(17) 0.3771(2) 0.27452(13) 0.0225(5) Uani 1 1 d . . . . .
S3' S 0.47534(5) 0.26561(8) 0.21910(5) 0.0489(2) Uani 1 1 d . . . . .
C1S C 0.7387(2) 0.8753(3) 0.25001(18) 0.0410(7) Uani 1 1 d . . . . .
H1SA H 0.778934 0.862753 0.295902 0.061 Uiso 0.931(2) 1 d R U P A 1
H1SB H 0.773617 0.932156 0.217740 0.061 Uiso 0.931(2) 1 d R U P A 1
H1SC H 0.729363 0.797236 0.224333 0.061 Uiso 0.931(2) 1 d R U P A 1
H1SD H 0.784412 0.807044 0.260632 0.061 Uiso 0.069(2) 1 d R U P A 2
H1SE H 0.777904 0.947619 0.237579 0.061 Uiso 0.069(2) 1 d R U P A 2
H1SF H 0.693464 0.854256 0.208006 0.061 Uiso 0.069(2) 1 d R U P A 2
C2S C 0.6647(2) 1.0735(2) 0.31388(16) 0.0380(7) Uani 1 1 d . . . . .
H2SA H 0.709956 1.053791 0.356113 0.057 Uiso 0.931(2) 1 d R U P A 1
H2SB H 0.607743 1.121165 0.331261 0.057 Uiso 0.931(2) 1 d R U P A 1
H2SC H 0.701076 1.121125 0.277374 0.057 Uiso 0.931(2) 1 d R U P A 1
H2SD H 0.724351 1.113955 0.295053 0.057 Uiso 0.069(2) 1 d R U P A 2
H2SE H 0.654342 1.099485 0.365147 0.057 Uiso 0.069(2) 1 d R U P A 2
H2SF H 0.605733 1.095621 0.282774 0.057 Uiso 0.069(2) 1 d R U P A 2
S1S S 0.61958(4) 0.93641(5) 0.27191(3) 0.0192(2) Uani 0.931(2) 1 d . . P A 1
S1S' S 0.6835(7) 0.8989(9) 0.3113(6) 0.034(3) Uani 0.069(2) 1 d . . P A 2

loop_
_atom_site_aniso_label
_atom_site_aniso_U_11
_atom_site_aniso_U_22
_atom_site_aniso_U_33
_atom_site_aniso_U_23
_atom_site_aniso_U_13
_atom_site_aniso_U_12
Mn1 0.01648(19) 0.01480(19) 0.01663(19) -0.00001(12) 0.00221(13) -0.00035(12)
N1 0.0248(10) 0.0166(10) 0.0262(10) 0.0001(8) 0.0036(8) 0.0003(8)
C1 0.0247(12) 0.0098(10) 0.0193(11) 0.0001(8) 0.0011(9) 0.0008(8)
C2 0.0251(12) 0.0164(11) 0.0237(12) 0.0006(9) 0.0056(9) 0.0012(9)
C3 0.0364(14) 0.0130(11) 0.0193(11) -0.0003(9) 0.0049(10) 0.0041(10)
C4 0.0309(13) 0.0081(10) 0.0227(12) 0.0005(9) -0.0012(9) 0.0018(9)
C5 0.0399(15) 0.0161(11) 0.0203(11) -0.0025(9) -0.0018(10) 0.0037(10)
C6 0.0380(15) 0.0219(12) 0.0241(12) -0.0028(10) -0.0090(10) 0.0028(11)
C7 0.0279(13) 0.0241(13) 0.0290(13) 0.0000(10) -0.0036(10) -0.0007(10)
C8 0.0287(13) 0.0191(12) 0.0216(11) 0.0006(9) -0.0002(10) -0.0001(9)
C9 0.0280(12) 0.0094(10) 0.0209(11) 0.0014(8) -0.0010(9) 0.0008(9)
C10 0.0252(12) 0.0097(10) 0.0196(11) 0.0024(8) 0.0021(9) 0.0005(9)
C11 0.0178(11) 0.0106(10) 0.0226(11) 0.0023(8) 0.0004(9) -0.0006(8)
O11 0.0170(8) 0.0206(8) 0.0204(8) 0.0006(6) 0.0024(6) 0.0010(6)
C13 0.0189(11) 0.0108(10) 0.0200(11) -0.0005(8) 0.0029(8) -0.0016(8)
C14 0.0193(11) 0.0201(12) 0.0239(12) -0.0022(9) -0.0024(9) 0.0013(9)
C15 0.0183(12) 0.0250(13) 0.0290(13) -0.0063(10) 0.0037(10) 0.0026(9)
C16 0.0256(12) 0.0249(12) 0.0207(11) -0.0047(9) 0.0059(9) 0.0011(10)
C17 0.0212(12) 0.0227(12) 0.0198(11) 0.0001(9) 0.0007(9) 0.0020(9)
C18 0.0182(11) 0.0104(10) 0.0218(11) -0.0016(8) 0.0026(8) -0.0001(8)
N19 0.0181(9) 0.0107(9) 0.0180(9) -0.0005(7) 0.0021(7) -0.0013(7)
C20 0.0214(11) 0.0113(10) 0.0176(10) 0.0007(8) 0.0027(9) -0.0016(8)
C21 0.0188(11) 0.0096(10) 0.0227(11) 0.0008(8) 0.0016(9) -0.0014(8)
C22 0.0217(11) 0.0075(10) 0.0236(11) -0.0007(8) 0.0013(9) -0.0001(8)
C23 0.0212(12) 0.0165(11) 0.0224(11) -0.0009(9) 0.0053(9) -0.0004(9)
N23 0.0170(9) 0.0128(9) 0.0189(9) -0.0004(7) 0.0026(7) -0.0003(7)
C24 0.0160(11) 0.0148(11) 0.0307(12) -0.0026(9) 0.0028(9) 0.0020(9)
C25 0.0222(11) 0.0090(10) 0.0247(12) -0.0017(8) -0.0010(9) 0.0004(8)
C26 0.0191(11) 0.0141(11) 0.0301(12) -0.0029(9) -0.0021(9) 0.0016(9)
C27 0.0258(12) 0.0151(11) 0.0244(12) -0.0015(9) -0.0050(9) 0.0016(9)
C28 0.0282(12) 0.0140(11) 0.0206(11) 0.0001(9) 0.0013(9) -0.0034(9)
C29 0.0182(11) 0.0149(11) 0.0248(12) 0.0008(9) 0.0014(9) -0.0024(8)
C30 0.0204(11) 0.0086(10) 0.0246(12) 0.0000(8) 0.0015(9) -0.0013(8)
O31 0.0221(8) 0.0212(8) 0.0168(8) -0.0003(6) 0.0031(6) -0.0020(6)
O41 0.0267(9) 0.0155(8) 0.0251(8) -0.0005(6) 0.0049(7) -0.0042(7)
C2' 0.0166(11) 0.0211(12) 0.0297(13) 0.0012(10) 0.0025(9) 0.0041(9)
S3' 0.0292(4) 0.0490(5) 0.0681(5) -0.0383(4) -0.0081(3) 0.0061(3)
C1S 0.0325(15) 0.0337(15) 0.0579(18) 0.0113(13) 0.0209(14) 0.0024(12)
C2S 0.0613(19) 0.0188(13) 0.0337(14) 0.0009(11) 0.0002(13) -0.0149(12)
S1S 0.0209(4) 0.0153(3) 0.0213(3) 0.0012(2) -0.0012(2) -0.0025(2)
S1S' 0.031(6) 0.028(5) 0.042(6) 0.002(4) -0.012(4) -0.003(4)

loop_
_atom_type_symbol
_atom_type_description
_atom_type_scat_dispersion_real
_atom_type_scat_dispersion_imag
_atom_type_scat_source
C C 0.0033 0.0016 'International Tables Vol C Tables 4.2.6.8 and 6.1.1.4'
H H 0.0000 0.0000 'International Tables Vol C Tables 4.2.6.8 and 6.1.1.4'
N N 0.0061 0.0033 'International Tables Vol C Tables 4.2.6.8 and 6.1.1.4'
O O 0.0106 0.0060 'International Tables Vol C Tables 4.2.6.8 and 6.1.1.4'
S S 0.1246 0.1234 'International Tables Vol C Tables 4.2.6.8 and 6.1.1.4'
Mn Mn 0.3368 0.7283 'International Tables Vol C Tables 4.2.6.8 and 6.1.1.4'

loop_
_geom_angle_atom_site_label_1
_geom_angle_atom_site_label_2
_geom_angle_atom_site_label_3
_geom_angle
O11 Mn1 O31 96.24(7)
O11 Mn1 N23 173.21(7)
O31 Mn1 N23 90.41(7)
O11 Mn1 N19 91.38(7)
O31 Mn1 N19 171.64(7)
N23 Mn1 N19 81.90(7)
O11 Mn1 N1 91.00(7)
O31 Mn1 N1 88.55(7)
N23 Mn1 N1 90.52(7)
N19 Mn1 N1 94.77(7)
O11 Mn1 O41 87.74(6)
O31 Mn1 O41 87.43(6)
N23 Mn1 O41 91.21(7)
N19 Mn1 O41 89.44(6)
N1 Mn1 O41 175.64(6)
C2' N1 Mn1 145.09(18)
O31 C1 C10 124.5(2)
O31 C1 C2 116.8(2)
C10 C1 C2 118.7(2)
C3 C2 C1 121.2(2)
C3 C2 H2 119.4
C1 C2 H2 119.4
C2 C3 C4 122.2(2)
C2 C3 H3 118.9
C4 C3 H3 118.9
C5 C4 C9 119.9(2)
C5 C4 C3 121.4(2)
C9 C4 C3 118.7(2)
C6 C5 C4 121.4(2)
C6 C5 H5 119.3
C4 C5 H5 119.3
C5 C6 C7 119.2(2)
C5 C6 H6 120.4
C7 C6 H6 120.4
C8 C7 C6 121.0(2)
C8 C7 H7 119.5
C6 C7 H7 119.5
C7 C8 C9 121.1(2)
C7 C8 H8 119.4
C9 C8 H8 119.4
C8 C9 C4 117.4(2)
C8 C9 C10 123.5(2)
C4 C9 C10 119.1(2)
C1 C10 C11 121.1(2)
C1 C10 C9 120.1(2)
C11 C10 C9 118.5(2)
N23 C11 C10 126.5(2)
N23 C11 H11 116.8
C10 C11 H11 116.8
C22 O11 Mn1 129.83(14)
C14 C13 C18 120.3(2)
C14 C13 N23 124.9(2)
C18 C13 N23 114.74(19)
C15 C14 C13 119.5(2)
C15 C14 H14 120.2
C13 C14 H14 120.2
C14 C15 C16 120.2(2)
C14 C15 H15 119.9
C16 C15 H15 119.9
C17 C16 C15 120.8(2)
C17 C16 H16 119.6
C15 C16 H16 119.6
C16 C17 C18 119.5(2)
C16 C17 H17 120.3
C18 C17 H17 120.3
C17 C18 C13 119.6(2)
C17 C18 N19 125.9(2)
C13 C18 N19 114.51(18)
C20 N19 C18 120.97(18)
C20 N19 Mn1 125.13(15)
C18 N19 Mn1 113.90(14)
N19 C20 C21 127.0(2)
N19 C20 H20 116.5
C21 C20 H20 116.5
C22 C21 C20 121.7(2)
C22 C21 C30 119.6(2)
C20 C21 C30 118.43(19)
O11 C22 C21 124.4(2)
O11 C22 C23 116.67(19)
C21 C22 C23 118.9(2)
C24 C23 C22 121.2(2)
C24 C23 H23 119.4
C22 C23 H23 119.4
C11 N23 C13 120.85(18)
C11 N23 Mn1 124.24(15)
C13 N23 Mn1 114.12(14)
C23 C24 C25 122.1(2)
C23 C24 H24 118.9
C25 C24 H24 118.9
C30 C25 C26 120.1(2)
C30 C25 C24 118.4(2)
C26 C25 C24 121.4(2)
C27 C26 C25 121.1(2)
C27 C26 H26 119.5
C25 C26 H26 119.5
C26 C27 C28 119.0(2)
C26 C27 H27 120.5
C28 C27 H27 120.5
C29 C28 C27 121.1(2)
C29 C28 H28 119.5
C27 C28 H28 119.5
C28 C29 C30 121.4(2)
C28 C29 H29 119.3
C30 C29 H29 119.3
C25 C30 C29 117.3(2)
C25 C30 C21 119.6(2)
C29 C30 C21 123.1(2)
C1 O31 Mn1 127.28(14)
S1S O41 Mn1 124.59(9)
S1S' O41 Mn1 114.0(4)
N1 C2' S3' 177.9(2)
S1S C1S H1SA 109.5
S1S C1S H1SB 109.5
H1SA C1S H1SB 109.5
S1S C1S H1SC 109.5
H1SA C1S H1SC 109.5
H1SB C1S H1SC 109.5
S1S' C1S H1SD 109.5
S1S' C1S H1SE 109.4
H1SD C1S H1SE 109.5
S1S' C1S H1SF 109.5
H1SD C1S H1SF 109.5
H1SE C1S H1SF 109.5
S1S C2S H2SA 109.5
S1S C2S H2SB 109.5
H2SA C2S H2SB 109.5
S1S C2S H2SC 109.5
H2SA C2S H2SC 109.5
H2SB C2S H2SC 109.5
S1S' C2S H2SD 109.5
S1S' C2S H2SE 109.4
H2SD C2S H2SE 109.5
S1S' C2S H2SF 109.5
H2SD C2S H2SF 109.5
H2SE C2S H2SF 109.5
O41 S1S C1S 107.60(12)
O41 S1S C2S 105.42(11)
C1S S1S C2S 97.02(15)
C1S S1S' O41 133.7(7)
C1S S1S' C2S 106.3(6)
O41 S1S' C2S 98.1(5)

loop_
_geom_bond_atom_site_label_1
_geom_bond_atom_site_label_2
_geom_bond_distance
Mn1 O11 1.8970(15)
Mn1 O31 1.9050(15)
Mn1 N23 1.9701(18)
Mn1 N19 1.9807(18)
Mn1 N1 2.246(2)
Mn1 O41 2.2780(16)
N1 C2' 1.169(3)
C1 O31 1.311(3)
C1 C10 1.410(3)
C1 C2 1.427(3)
C2 C3 1.353(3)
C2 H2 0.9500
C3 C4 1.421(3)
C3 H3 0.9500
C4 C5 1.412(3)
C4 C9 1.416(3)
C5 C6 1.364(4)
C5 H5 0.9500
C6 C7 1.398(4)
C6 H6 0.9500
C7 C8 1.379(3)
C7 H7 0.9500
C8 C9 1.414(3)
C8 H8 0.9500
C9 C10 1.454(3)
C10 C11 1.419(3)
C11 N23 1.307(3)
C11 H11 0.9500
O11 C22 1.311(3)
C13 C14 1.389(3)
C13 C18 1.400(3)
C13 N23 1.420(3)
C14 C15 1.380(3)
C14 H14 0.9500
C15 C16 1.390(3)
C15 H15 0.9500
C16 C17 1.378(3)
C16 H16 0.9500
C17 C18 1.394(3)
C17 H17 0.9500
C18 N19 1.426(3)
N19 C20 1.310(3)
C20 C21 1.414(3)
C20 H20 0.9500
C21 C22 1.412(3)
C21 C30 1.457(3)
C22 C23 1.422(3)
C23 C24 1.356(3)
C23 H23 0.9500
C24 C25 1.426(3)
C24 H24 0.9500
C25 C30 1.409(3)
C25 C26 1.415(3)
C26 C27 1.368(3)
C26 H26 0.9500
C27 C28 1.393(3)
C27 H27 0.9500
C28 C29 1.375(3)
C28 H28 0.9500
C29 C30 1.412(3)
C29 H29 0.9500
O41 S1S 1.5144(16)
O41 S1S' 1.524(10)
C2' S3' 1.626(2)
C1S S1S' 1.370(11)
C1S S1S 1.777(3)
C1S H1SA 0.9797
C1S H1SB 0.9796
C1S H1SC 0.9796
C1S H1SD 0.9796
C1S H1SE 0.9796
C1S H1SF 0.9797
C2S S1S 1.780(3)
C2S S1S' 1.934(10)
C2S H2SA 0.9798
C2S H2SB 0.9796
C2S H2SC 0.9795
C2S H2SD 0.9795
C2S H2SE 0.9796
C2S H2SF 0.9797

loop_
_geom_torsion_atom_site_label_1
_geom_torsion_atom_site_label_2
_geom_torsion_atom_site_label_3
_geom_torsion_atom_site_label_4
_geom_torsion
O31 C1 C2 C3 -177.6(2)
C10 C1 C2 C3 -0.7(3)
C1 C2 C3 C4 -2.3(3)
C2 C3 C4 C5 -179.1(2)
C2 C3 C4 C9 2.1(3)
C9 C4 C5 C6 -1.4(3)
C3 C4 C5 C6 179.8(2)
C4 C5 C6 C7 -0.2(4)
C5 C6 C7 C8 1.3(4)
C6 C7 C8 C9 -0.8(4)
C7 C8 C9 C4 -0.7(3)
C7 C8 C9 C10 178.8(2)
C5 C4 C9 C8 1.8(3)
C3 C4 C9 C8 -179.3(2)
C5 C4 C9 C10 -177.7(2)
C3 C4 C9 C10 1.1(3)
O31 C1 C10 C11 6.9(3)
C2 C1 C10 C11 -169.7(2)
O31 C1 C10 C9 -179.57(19)
C2 C1 C10 C9 3.8(3)
C8 C9 C10 C1 176.5(2)
C4 C9 C10 C1 -4.0(3)
C8 C9 C10 C11 -9.8(3)
C4 C9 C10 C11 169.68(19)
C1 C10 C11 N23 -10.0(3)
C9 C10 C11 N23 176.4(2)
O31 Mn1 O11 C22 178.33(18)
N19 Mn1 O11 C22 1.77(18)
N1 Mn1 O11 C22 -93.02(18)
O41 Mn1 O11 C22 91.16(18)
C18 C13 C14 C15 -4.1(3)
N23 C13 C14 C15 173.1(2)
C13 C14 C15 C16 1.0(3)
C14 C15 C16 C17 1.9(4)
C15 C16 C17 C18 -1.6(4)
C16 C17 C18 C13 -1.4(3)
C16 C17 C18 N19 179.7(2)
C14 C13 C18 C17 4.3(3)
N23 C13 C18 C17 -173.15(19)
C14 C13 C18 N19 -176.73(19)
N23 C13 C18 N19 5.8(3)
C17 C18 N19 C20 -0.5(3)
C13 C18 N19 C20 -179.41(19)
C17 C18 N19 Mn1 179.80(18)
C13 C18 N19 Mn1 0.9(2)
C18 N19 C20 C21 -175.7(2)
Mn1 N19 C20 C21 3.9(3)
N19 C20 C21 C22 3.4(3)
N19 C20 C21 C30 178.2(2)
Mn1 O11 C22 C21 4.2(3)
Mn1 O11 C22 C23 -174.49(14)
C20 C21 C22 O11 -7.7(3)
C30 C21 C22 O11 177.50(19)
C20 C21 C22 C23 171.0(2)
C30 C21 C22 C23 -3.8(3)
O11 C22 C23 C24 -178.7(2)
C21 C22 C23 C24 2.6(3)
C10 C11 N23 C13 -178.0(2)
C10 C11 N23 Mn1 -8.8(3)
C14 C13 N23 C11 -17.0(3)
C18 C13 N23 C11 160.28(19)
C14 C13 N23 Mn1 172.77(17)
C18 C13 N23 Mn1 -9.9(2)
C22 C23 C24 C25 1.1(3)
C23 C24 C25 C30 -3.4(3)
C23 C24 C25 C26 178.5(2)
C30 C25 C26 C27 -0.4(3)
C24 C25 C26 C27 177.7(2)
C25 C26 C27 C28 -1.3(3)
C26 C27 C28 C29 2.1(3)
C27 C28 C29 C30 -1.2(3)
C26 C25 C30 C29 1.2(3)
C24 C25 C30 C29 -176.93(19)
C26 C25 C30 C21 -179.86(19)
C24 C25 C30 C21 2.0(3)
C28 C29 C30 C25 -0.4(3)
C28 C29 C30 C21 -179.3(2)
C22 C21 C30 C25 1.6(3)
C20 C21 C30 C25 -173.44(19)
C22 C21 C30 C29 -179.6(2)
C20 C21 C30 C29 5.4(3)
C10 C1 O31 Mn1 15.6(3)
C2 C1 O31 Mn1 -167.72(15)
Mn1 O41 S1S C1S -58.88(16)
Mn1 O41 S1S C2S -161.62(14)
Mn1 O41 S1S' C1S 51.8(11)
Mn1 O41 S1S' C2S 173.7(2)
